data_7129910
loop_
_publ_author_name
'Nieland, Esther'
'Komisarek, Daniel'
'Hohloch, Stephan'
'Wurst, Klaus'
'Vasylyeva, Vera'
'Weingart, Oliver'
'Schmidt, Bernd M.'

_publ_section_title
;
 Supramolecular Networks by Imine Halogen Bonding
;
_journal_name_full 'Chemical Communications'
_journal_paper_doi 10.1039/D2CC00799A
_journal_year 2022
_chemical_formula_sum 'C61 H49 Cl3 F8 I4 N6'
_chemical_formula_weight 1632.01
_space_group_crystal_system triclinic
_space_group_IT_number 2
_space_group_name_Hall '-P 1'
_space_group_name_H-M_alt 'P -1'
_atom_sites_solution_hydrogens geom
_atom_sites_solution_primary shelxt
_audit_creation_method SHELXL-2018/3
_audit_update_record
;
2022-03-18 deposited with the CCDC.	2022-03-28 downloaded from the CCDC.
;
_cell_angle_alpha 96.972(2)
_cell_angle_beta 106.882(2)
_cell_angle_gamma 91.054(2)
_cell_formula_units_Z 2
_cell_length_a 14.6891(4)
_cell_length_b 15.0515(2)
_cell_length_c 15.8495(4)
_cell_measurement_reflns_used 34080
_cell_measurement_temperature 100(2)
_cell_measurement_theta_max 30.7200
_cell_measurement_theta_min 2.0990
_cell_volume 3323.09(14)
_computing_structure_refinement 'SHELXL-2018/3 (Sheldrick, 2018)'
_diffrn_ambient_temperature 100(2)
_diffrn_measured_fraction_theta_full 1.000
_diffrn_measured_fraction_theta_max 0.802
_diffrn_measurement_device_type 'XtaLAB Synergy, Dualflex, HyPix'
_diffrn_radiation_type MoK\a
_diffrn_radiation_wavelength 0.71073
_diffrn_reflns_av_unetI/netI 0.0489
_diffrn_reflns_Laue_measured_fraction_full 1.000
_diffrn_reflns_Laue_measured_fraction_max 0.802
_diffrn_reflns_limit_h_max 20
_diffrn_reflns_limit_h_min -21
_diffrn_reflns_limit_k_max 21
_diffrn_reflns_limit_k_min -21
_diffrn_reflns_limit_l_max 22
_diffrn_reflns_limit_l_min -21
_diffrn_reflns_number 17048
_diffrn_reflns_point_group_measured_fraction_full 1.000
_diffrn_reflns_point_group_measured_fraction_max 0.802
_diffrn_reflns_theta_full 25.242
_diffrn_reflns_theta_max 31.039
_diffrn_reflns_theta_min 1.935
_diffrn_source 'PhotonJet (Mo) X-ray Source'
_exptl_absorpt_coefficient_mu 2.059
_exptl_absorpt_correction_T_max 1.00000
_exptl_absorpt_correction_T_min 0.75290
_exptl_absorpt_correction_type multi-scan
_exptl_absorpt_process_details
;
CrysAlisPro 1.171.41.90a (Rigaku Oxford Diffraction, 2020)
Empirical absorption correction using spherical harmonics,
implemented in SCALE3 ABSPACK scaling algorithm.
;
_exptl_crystal_colour colourless
_exptl_crystal_density_diffrn 1.631
_exptl_crystal_description prism
_exptl_crystal_F_000 1584
_exptl_crystal_size_max 0.464
_exptl_crystal_size_mid 0.242
_exptl_crystal_size_min 0.180
_refine_diff_density_max 4.355
_refine_diff_density_min -1.707
_refine_diff_density_rms 0.193
_refine_ls_extinction_method none
_refine_ls_goodness_of_fit_ref 1.018
_refine_ls_hydrogen_treatment constr
_refine_ls_matrix_type full
_refine_ls_number_parameters 786
_refine_ls_number_reflns 17048
_refine_ls_number_restraints 267
_refine_ls_restrained_S_all 1.012
_refine_ls_R_factor_all 0.0663
_refine_ls_R_factor_gt 0.0559
_refine_ls_shift/su_max 0.002
_refine_ls_shift/su_mean 0.000
_refine_ls_structure_factor_coef Fsqd
_refine_ls_weighting_details 'w=1/[\s^2^(Fo^2^)+(0.0965P)^2^+9.2023P] where P=(Fo^2^+2Fc^2^)/3'
_refine_ls_weighting_scheme calc
_refine_ls_wR_factor_gt 0.1598
_refine_ls_wR_factor_ref 0.1668
_reflns_Friedel_coverage 0.000
_reflns_number_gt 13997
_reflns_number_total 17048
_reflns_threshold_expression 'I > 2\s(I)'
_cod_data_source_file d2cc00799a2.cif
_cod_data_source_block pms3cf8_auto_tw_sq
_cod_database_code 7129910
_shelx_shelxl_version_number 2018/3
_shelx_space_group_comment
;
The symmetry employed for this shelxl refinement is uniquely defined
by the following loop, which should always be used as a source of
symmetry information in preference to the above space-group names.
They are only intended as comments.
;

loop_
_space_group_symop_operation_xyz
'x, y, z'
'-x, -y, -z'

loop_
_atom_site_label
_atom_site_type_symbol
_atom_site_fract_x
_atom_site_fract_y
_atom_site_fract_z
_atom_site_U_iso_or_equiv
_atom_site_adp_type
_atom_site_occupancy
_atom_site_site_symmetry_order
_atom_site_calc_flag
_atom_site_refinement_flags_posn
_atom_site_refinement_flags_adp
_atom_site_refinement_flags_occupancy
_atom_site_disorder_assembly
_atom_site_disorder_group
I1 I 0.04306(3) 0.91078(2) -0.12701(2) 0.03296(10) Uani 1 1 d . . . . .
I2 I 0.36099(2) 0.66912(2) 0.16605(2) 0.02740(9) Uani 1 1 d . . . . .
I3 I 0.30022(2) 0.36148(2) 0.10623(2) 0.02902(9) Uani 1 1 d . . . . .
I4 I 0.59977(2) 0.12151(2) 0.41562(2) 0.02829(9) Uani 1 1 d . . . . .
F1 F 0.1683(2) 0.6088(2) 0.0053(2) 0.0339(7) Uani 1 1 d . . . . .
F2 F 0.0481(2) 0.7015(2) -0.1057(2) 0.0388(8) Uani 1 1 d . . . . .
F3 F 0.2186(3) 0.9705(2) 0.0459(3) 0.0498(10) Uani 1 1 d . . . . .
F4 F 0.3398(3) 0.8779(2) 0.1566(3) 0.0514(10) Uani 1 1 d . . . . .
F5 F 0.4252(3) 0.0619(2) 0.2420(3) 0.0549(11) Uani 1 1 d . . . . .
F6 F 0.3133(3) 0.1533(3) 0.1230(3) 0.0559(11) Uani 1 1 d . . . . .
F7 F 0.4588(3) 0.4241(2) 0.2944(2) 0.0381(8) Uani 1 1 d . . . . .
F8 F 0.5732(2) 0.3328(2) 0.4117(2) 0.0363(7) Uani 1 1 d . . . . .
N1 N 0.5192(3) 0.6171(3) 0.3115(3) 0.0212(7) Uani 1 1 d . . . . .
N2 N 0.8697(3) 0.6326(3) 0.6653(3) 0.0264(8) Uani 1 1 d . . . . .
N3 N 0.7244(3) 0.9942(3) 0.5194(3) 0.0235(5) Uani 1 1 d . U . . .
N4 N 1.1955(3) 0.6013(3) 0.4015(3) 0.0261(8) Uani 1 1 d . . . . .
N5 N 0.8407(3) 0.5872(3) 0.0506(2) 0.0206(7) Uani 1 1 d . . . . .
N6 N 1.0507(3) 0.9644(3) 0.2557(3) 0.0229(8) Uani 1 1 d . . . . .
C1 C 0.7376(3) 0.5654(3) 0.1393(3) 0.0223(9) Uani 1 1 d . . . . .
C2 C 0.7153(3) 0.5994(3) 0.2164(3) 0.0237(9) Uani 1 1 d . . . . .
H2 H 0.759996 0.638718 0.261427 0.028 Uiso 1 1 calc R U . . .
C3 C 0.6274(3) 0.5758(3) 0.2277(3) 0.0229(9) Uani 1 1 d . . . . .
C4 C 0.6038(3) 0.6162(3) 0.3077(3) 0.0224(9) Uani 1 1 d . . . . .
H4 H 0.653798 0.642365 0.357886 0.027 Uiso 1 1 calc R U . . .
C5 C 1.0092(3) 0.9318(3) 0.3061(3) 0.0233(9) Uani 1 1 d . . . . .
H5A H 1.011125 0.869316 0.310069 0.028 Uiso 1 1 calc R U . . .
C7 C 0.4998(3) 0.6547(3) 0.3942(3) 0.0199(8) Uani 1 1 d . . . . .
H7A H 0.475122 0.604983 0.418469 0.024 Uiso 1 1 calc R U . . .
H7B H 0.448010 0.696433 0.378570 0.024 Uiso 1 1 calc R U . . .
C8 C 0.5810(3) 0.7039(3) 0.4676(3) 0.0180(8) Uani 1 1 d . . . . .
C9 C 0.5931(3) 0.7972(3) 0.4739(3) 0.0190(8) Uani 1 1 d . . . . .
C10 C 0.6616(3) 0.8448(3) 0.5481(3) 0.0190(8) Uani 1 1 d . . . . .
C11 C 0.6649(3) 0.9460(3) 0.5603(3) 0.0230(6) Uani 1 1 d . U . . .
H11A H 0.598817 0.964416 0.537301 0.028 Uiso 1 1 calc R U . . .
H11B H 0.686316 0.966784 0.625044 0.028 Uiso 1 1 calc R U . . .
C12 C 0.1349(4) 0.8362(3) -0.0351(3) 0.0247(6) Uani 1 1 d . U . . .
C13 C 0.7866(3) 0.9527(3) 0.4890(3) 0.0227(6) Uani 1 1 d . U . . .
H13 H 0.792586 0.890528 0.493442 0.027 Uiso 1 1 calc R U . . .
C14 C 0.8488(3) 0.9982(3) 0.4476(3) 0.0198(8) Uani 1 1 d . . . . .
C15 C 0.9020(3) 0.9476(3) 0.4007(3) 0.0225(9) Uani 1 1 d . . . . .
H15 H 0.899210 0.884174 0.398022 0.027 Uiso 1 1 calc R U . . .
C16 C 0.9582(3) 0.9876(3) 0.3585(3) 0.0219(9) Uani 1 1 d . . . . .
C19 C 1.1010(4) 0.9049(3) 0.2055(3) 0.0247(9) Uani 1 1 d . . . . .
H19A H 1.170005 0.921239 0.230899 0.030 Uiso 1 1 calc R U . . .
H19B H 1.082091 0.919074 0.143645 0.030 Uiso 1 1 calc R U . . .
C20 C 1.0879(3) 0.8045(3) 0.2012(3) 0.0211(9) Uani 1 1 d . . . . .
C21 C 1.0132(3) 0.7583(3) 0.1332(3) 0.0195(8) Uani 1 1 d . . . . .
C22 C 1.0075(3) 0.6641(3) 0.1220(3) 0.0173(8) Uani 1 1 d . . . . .
C23 C 0.9340(3) 0.6136(3) 0.0416(3) 0.0214(9) Uani 1 1 d . . . . .
H23A H 0.922736 0.650984 -0.007251 0.026 Uiso 1 1 calc R U . . .
H23B H 0.962525 0.558428 0.022652 0.026 Uiso 1 1 calc R U . . .
C24 C 0.2062(4) 0.8807(3) 0.0333(3) 0.0265(7) Uani 1 1 d . U . . .
C25 C 0.8283(3) 0.5949(3) 0.1267(3) 0.0229(9) Uani 1 1 d . . . . .
H25 H 0.878643 0.620360 0.176956 0.028 Uiso 1 1 calc R U . . .
C26 C 0.5636(3) 0.5147(3) 0.1626(3) 0.0276(10) Uani 1 1 d . . . . .
H26 H 0.503901 0.497835 0.169642 0.033 Uiso 1 1 calc R U . . .
C27 C 0.5881(4) 0.4789(4) 0.0876(3) 0.0304(10) Uani 1 1 d . . . . .
H27 H 0.545371 0.436514 0.044185 0.036 Uiso 1 1 calc R U . . .
C28 C 0.6730(3) 0.5040(3) 0.0755(3) 0.0274(10) Uani 1 1 d . . . . .
H28 H 0.688253 0.479601 0.023463 0.033 Uiso 1 1 calc R U . . .
C29 C 0.7213(3) 0.7981(3) 0.6112(3) 0.0204(8) Uani 1 1 d . . . . .
C30 C 0.7116(3) 0.7043(3) 0.6030(3) 0.0201(8) Uani 1 1 d . . . . .
C31 C 0.6422(3) 0.6568(3) 0.5311(3) 0.0194(8) Uani 1 1 d . . . . .
C32 C 0.7755(3) 0.6548(3) 0.6739(3) 0.0244(9) Uani 1 1 d . . . . .
H32A H 0.785216 0.691682 0.732338 0.029 Uiso 1 1 calc R U . . .
H32B H 0.740673 0.598258 0.675124 0.029 Uiso 1 1 calc R U . . .
C33 C 0.2698(4) 0.8332(4) 0.0920(4) 0.0317(11) Uani 1 1 d . . . . .
C34 C 0.8910(3) 0.6411(3) 0.5951(3) 0.0244(9) Uani 1 1 d . . . . .
H34 H 0.844726 0.660577 0.546309 0.029 Uiso 1 1 calc R U . . .
C35 C 0.9866(3) 0.6216(3) 0.5870(3) 0.0244(9) Uani 1 1 d . . . . .
C36 C 1.0059(3) 0.6262(3) 0.5072(3) 0.0229(9) Uani 1 1 d . . . . .
H36 H 0.956640 0.640015 0.457439 0.028 Uiso 1 1 calc R U . . .
C37 C 1.0969(3) 0.6108(3) 0.4982(3) 0.0235(9) Uani 1 1 d . . . . .
C38 C 1.1163(3) 0.6197(3) 0.4133(3) 0.0233(9) Uani 1 1 d . . . . .
H38 H 1.067958 0.639721 0.366385 0.028 Uiso 1 1 calc R U . . .
C39 C 0.2602(3) 0.7395(3) 0.0810(3) 0.0210(9) Uani 1 1 d . . . . .
C40 C 1.2143(3) 0.6136(3) 0.3170(3) 0.0230(9) Uani 1 1 d . . . . .
H40A H 1.218233 0.553524 0.285512 0.028 Uiso 1 1 calc R U . . .
H40B H 1.277721 0.645188 0.331489 0.028 Uiso 1 1 calc R U . . .
C41 C 1.1433(3) 0.6645(3) 0.2529(3) 0.0198(8) Uani 1 1 d . . . . .
C42 C 1.0708(3) 0.6168(3) 0.1826(3) 0.0192(8) Uani 1 1 d . . . . .
C43 C 1.0589(4) 0.6013(4) 0.6597(4) 0.0362(12) Uani 1 1 d . . . . .
H43 H 1.046467 0.598264 0.714855 0.043 Uiso 1 1 calc R U . . .
C44 C 1.1492(4) 0.5857(5) 0.6520(4) 0.0445(15) Uani 1 1 d . . . . .
H44 H 1.197907 0.571292 0.701867 0.053 Uiso 1 1 calc R U . . .
C45 C 1.1691(4) 0.5908(4) 0.5714(4) 0.0358(12) Uani 1 1 d . . . . .
H45 H 1.231257 0.580822 0.566713 0.043 Uiso 1 1 calc R U . . .
C46 C 1.1519(3) 0.7584(3) 0.2621(3) 0.0210(9) Uani 1 1 d . . . . .
C47 C 0.9390(4) 0.8083(3) 0.0715(3) 0.0283(10) Uani 1 1 d . . . . .
H47A H 0.878129 0.772888 0.051670 0.042 Uiso 1 1 calc R U . . .
H47B H 0.959818 0.818007 0.019815 0.042 Uiso 1 1 calc R U . . .
H47C H 0.930992 0.866311 0.103280 0.042 Uiso 1 1 calc R U . . .
C48 C 1.0615(4) 0.5152(3) 0.1736(3) 0.0258(10) Uani 1 1 d . . . . .
H48A H 1.075342 0.496174 0.232860 0.039 Uiso 1 1 calc R U . . .
H48B H 1.106683 0.489656 0.143769 0.039 Uiso 1 1 calc R U . . .
H48C H 0.996436 0.494121 0.138519 0.039 Uiso 1 1 calc R U . . .
C49 C 1.2304(4) 0.8091(4) 0.3373(4) 0.0306(11) Uani 1 1 d . . . . .
H49A H 1.249969 0.772848 0.386215 0.046 Uiso 1 1 calc R U . . .
H49B H 1.207127 0.865647 0.358472 0.046 Uiso 1 1 calc R U . . .
H49C H 1.285033 0.821859 0.316120 0.046 Uiso 1 1 calc R U . . .
C50 C 0.6318(4) 0.5553(3) 0.5206(4) 0.0267(10) Uani 1 1 d . . . . .
H50A H 0.694878 0.531199 0.540403 0.040 Uiso 1 1 calc R U . . .
H50B H 0.601220 0.532188 0.457982 0.040 Uiso 1 1 calc R U . . .
H50C H 0.592520 0.537024 0.556750 0.040 Uiso 1 1 calc R U . . .
C51 C 0.5342(4) 0.8463(3) 0.4002(3) 0.0258(9) Uani 1 1 d . . . . .
H51A H 0.569022 0.902013 0.398928 0.039 Uiso 1 1 calc R U . . .
H51B H 0.473408 0.860384 0.411302 0.039 Uiso 1 1 calc R U . . .
H51C H 0.521968 0.808231 0.342964 0.039 Uiso 1 1 calc R U . . .
C52 C 0.7978(4) 0.8492(4) 0.6883(3) 0.0294(10) Uani 1 1 d . . . . .
H52A H 0.849410 0.809780 0.710129 0.044 Uiso 1 1 calc R U . . .
H52B H 0.770464 0.869856 0.736284 0.044 Uiso 1 1 calc R U . . .
H52C H 0.822995 0.900959 0.668454 0.044 Uiso 1 1 calc R U . . .
C53 C 0.8574(3) 1.0919(3) 0.4547(3) 0.0228(9) Uani 1 1 d . . . . .
H53 H 0.823502 1.127426 0.487775 0.027 Uiso 1 1 calc R U . . .
C54 C 0.9149(3) 1.1328(3) 0.4137(3) 0.0245(9) Uani 1 1 d . . . . .
H54 H 0.920247 1.196336 0.418787 0.029 Uiso 1 1 calc R U . . .
C55 C 0.9647(3) 1.0817(3) 0.3653(3) 0.0230(9) Uani 1 1 d . . . . .
H55 H 1.003417 1.110236 0.336583 0.028 Uiso 1 1 calc R U . . .
C56 C 0.1839(4) 0.6986(3) 0.0164(3) 0.0248(9) Uani 1 1 d . . . . .
C57 C 0.1211(3) 0.7460(3) -0.0427(3) 0.0249(7) Uani 1 1 d . U . . .
C58 C 0.3874(4) 0.2891(3) 0.2039(3) 0.0257(6) Uani 1 1 d . U . . .
C59 C 0.4508(4) 0.3336(3) 0.2785(3) 0.0255(7) Uani 1 1 d . U . . .
C60 C 0.5107(3) 0.2872(3) 0.3406(3) 0.0237(9) Uani 1 1 d . . . . .
C61 C 0.5030(3) 0.1948(3) 0.3285(3) 0.0218(9) Uani 1 1 d . . . . .
C62 C 0.4365(4) 0.1519(4) 0.2561(4) 0.0321(11) Uani 1 1 d . . . . .
C63 C 0.3774(4) 0.1982(3) 0.1928(3) 0.0280(7) Uani 1 1 d . U . . .
C17 C 0.6327(13) 0.1599(18) 0.1559(16) 0.085(7) Uani 0.531(16) 1 d . U P A 2
H17 H 0.588338 0.153669 0.192486 0.127 Uiso 0.531(16) 1 calc R U P A 2
Cl5 Cl 0.6414(11) 0.2718(9) 0.1191(9) 0.134(4) Uani 0.531(16) 1 d . U P A 2
Cl6 Cl 0.7451(8) 0.1353(14) 0.2015(10) 0.151(5) Uani 0.531(16) 1 d . U P A 2
Cl8 Cl 0.5987(6) 0.0932(6) 0.0457(5) 0.107(3) Uani 0.531(16) 1 d . U P A 2
C18 C 0.662(2) 0.166(3) 0.131(2) 0.109(10) Uani 0.469(16) 1 d . U P A 3
H18 H 0.701716 0.162518 0.089186 0.163 Uiso 0.469(16) 1 calc R U P A 3
Cl9 Cl 0.5490(10) 0.1031(10) 0.0891(10) 0.171(7) Uani 0.469(16) 1 d . U P A 3
Cl10 Cl 0.6128(10) 0.2686(12) 0.1461(13) 0.139(5) Uani 0.469(16) 1 d . U P A 3
Cl11 Cl 0.7183(15) 0.1453(14) 0.2329(8) 0.152(6) Uani 0.469(16) 1 d . U P A 3

loop_
_atom_site_aniso_label
_atom_site_aniso_U_11
_atom_site_aniso_U_22
_atom_site_aniso_U_33
_atom_site_aniso_U_23
_atom_site_aniso_U_13
_atom_site_aniso_U_12
I1 0.0385(2) 0.02755(17) 0.03110(18) 0.01001(13) 0.00481(14) 0.00692(14)
I2 0.02530(16) 0.03343(18) 0.02410(16) 0.00527(12) 0.00721(12) 0.00890(13)
I3 0.02614(17) 0.03574(19) 0.02586(16) 0.01172(13) 0.00548(12) 0.00426(13)
I4 0.02416(16) 0.02880(17) 0.03225(17) 0.00985(13) 0.00618(12) 0.00686(12)
F1 0.0355(17) 0.0179(14) 0.0426(18) 0.0022(12) 0.0033(14) 0.0023(12)
F2 0.0351(17) 0.0271(16) 0.0407(18) 0.0005(13) -0.0077(14) -0.0012(13)
F3 0.060(2) 0.0211(16) 0.056(2) 0.0053(15) -0.0030(19) -0.0051(15)
F4 0.054(2) 0.0319(18) 0.047(2) 0.0006(15) -0.0173(18) -0.0071(16)
F5 0.067(3) 0.0220(16) 0.057(2) 0.0040(15) -0.011(2) -0.0031(17)
F6 0.060(2) 0.0351(19) 0.046(2) 0.0023(16) -0.0240(19) -0.0111(17)
F7 0.050(2) 0.0205(15) 0.0362(17) 0.0047(12) 0.0009(15) 0.0002(14)
F8 0.0373(17) 0.0292(16) 0.0323(16) 0.0031(13) -0.0048(13) -0.0062(13)
N1 0.0194(18) 0.0225(19) 0.0206(18) 0.0006(14) 0.0054(14) -0.0009(15)
N2 0.0192(19) 0.031(2) 0.033(2) 0.0114(17) 0.0118(16) 0.0072(16)
N3 0.0256(13) 0.0193(12) 0.0259(13) 0.0023(10) 0.0085(10) -0.0050(10)
N4 0.026(2) 0.031(2) 0.025(2) 0.0071(16) 0.0107(16) 0.0095(17)
N5 0.0187(18) 0.0240(19) 0.0175(17) 0.0010(14) 0.0034(14) 0.0021(15)
N6 0.026(2) 0.0185(18) 0.0233(19) -0.0039(14) 0.0078(15) 0.0026(15)
C1 0.017(2) 0.029(2) 0.020(2) -0.0008(17) 0.0060(16) -0.0009(17)
C2 0.019(2) 0.032(2) 0.019(2) -0.0029(17) 0.0065(16) -0.0006(18)
C3 0.020(2) 0.027(2) 0.022(2) 0.0011(17) 0.0053(17) 0.0010(18)
C4 0.019(2) 0.027(2) 0.020(2) -0.0008(17) 0.0064(16) -0.0024(17)
C5 0.025(2) 0.019(2) 0.030(2) 0.0058(17) 0.0114(18) 0.0032(17)
C7 0.018(2) 0.020(2) 0.022(2) 0.0003(16) 0.0079(16) -0.0022(16)
C8 0.0142(18) 0.021(2) 0.020(2) 0.0022(16) 0.0068(15) 0.0012(16)
C9 0.0178(19) 0.020(2) 0.024(2) 0.0073(16) 0.0114(17) 0.0035(16)
C10 0.020(2) 0.019(2) 0.022(2) 0.0010(16) 0.0126(17) 0.0009(16)
C11 0.0249(14) 0.0191(13) 0.0260(14) 0.0011(11) 0.0099(11) -0.0033(11)
C12 0.0254(14) 0.0255(14) 0.0221(13) 0.0014(11) 0.0063(11) -0.0055(11)
C13 0.0249(14) 0.0188(13) 0.0251(14) 0.0029(11) 0.0089(11) -0.0041(11)
C14 0.020(2) 0.018(2) 0.022(2) 0.0031(16) 0.0081(16) 0.0006(16)
C15 0.024(2) 0.020(2) 0.027(2) 0.0033(16) 0.0115(17) 0.0048(17)
C16 0.020(2) 0.019(2) 0.028(2) 0.0048(17) 0.0074(17) 0.0050(17)
C19 0.027(2) 0.017(2) 0.034(3) 0.0012(18) 0.018(2) -0.0011(18)
C20 0.023(2) 0.019(2) 0.027(2) 0.0030(16) 0.0153(18) 0.0037(17)
C21 0.019(2) 0.023(2) 0.021(2) 0.0074(16) 0.0111(16) 0.0065(17)
C22 0.0161(19) 0.021(2) 0.0166(19) 0.0013(15) 0.0078(15) 0.0006(16)
C23 0.019(2) 0.025(2) 0.021(2) 0.0036(17) 0.0078(17) 0.0021(17)
C24 0.0269(15) 0.0255(15) 0.0244(14) 0.0012(12) 0.0045(12) -0.0044(12)
C25 0.021(2) 0.028(2) 0.019(2) 0.0005(17) 0.0053(17) 0.0007(18)
C26 0.020(2) 0.032(3) 0.031(2) 0.000(2) 0.0096(19) -0.0028(19)
C27 0.027(2) 0.033(3) 0.027(2) -0.0081(19) 0.0072(19) -0.008(2)
C28 0.024(2) 0.031(3) 0.026(2) -0.0038(19) 0.0092(19) -0.0002(19)
C29 0.0137(19) 0.028(2) 0.021(2) 0.0007(17) 0.0090(16) -0.0008(17)
C30 0.0156(19) 0.027(2) 0.022(2) 0.0048(17) 0.0115(16) 0.0012(17)
C31 0.019(2) 0.018(2) 0.024(2) 0.0046(16) 0.0106(17) 0.0011(16)
C32 0.021(2) 0.031(2) 0.024(2) 0.0088(18) 0.0090(18) 0.0029(19)
C33 0.029(3) 0.031(3) 0.031(3) 0.001(2) 0.003(2) -0.001(2)
C34 0.022(2) 0.029(2) 0.024(2) 0.0074(18) 0.0065(17) 0.0009(18)
C35 0.025(2) 0.028(2) 0.023(2) 0.0082(18) 0.0096(18) 0.0027(19)
C36 0.021(2) 0.025(2) 0.024(2) 0.0044(17) 0.0078(17) 0.0018(17)
C37 0.024(2) 0.026(2) 0.023(2) 0.0071(17) 0.0088(18) 0.0053(18)
C38 0.021(2) 0.026(2) 0.024(2) 0.0038(17) 0.0070(17) 0.0038(18)
C39 0.0112(18) 0.033(2) 0.018(2) -0.0047(17) 0.0072(15) -0.0006(17)
C40 0.018(2) 0.028(2) 0.024(2) 0.0040(18) 0.0081(17) 0.0047(18)
C41 0.019(2) 0.025(2) 0.019(2) 0.0019(16) 0.0102(16) 0.0031(17)
C42 0.022(2) 0.018(2) 0.019(2) 0.0013(15) 0.0090(16) 0.0035(16)
C43 0.027(3) 0.058(4) 0.029(3) 0.017(2) 0.012(2) 0.009(2)
C44 0.026(3) 0.081(5) 0.034(3) 0.023(3) 0.012(2) 0.021(3)
C45 0.021(2) 0.058(4) 0.032(3) 0.013(2) 0.010(2) 0.012(2)
C46 0.0157(19) 0.023(2) 0.024(2) -0.0014(17) 0.0081(16) -0.0019(17)
C47 0.028(2) 0.025(2) 0.031(3) 0.0084(19) 0.006(2) 0.007(2)
C48 0.035(3) 0.017(2) 0.025(2) 0.0025(17) 0.009(2) 0.0024(19)
C49 0.025(2) 0.031(3) 0.032(3) -0.002(2) 0.005(2) -0.003(2)
C50 0.028(2) 0.019(2) 0.034(3) 0.0063(18) 0.011(2) 0.0007(18)
C51 0.026(2) 0.024(2) 0.027(2) 0.0064(18) 0.0056(19) 0.0054(19)
C52 0.023(2) 0.034(3) 0.030(3) 0.003(2) 0.0067(19) -0.003(2)
C53 0.024(2) 0.018(2) 0.029(2) 0.0021(17) 0.0109(18) 0.0030(17)
C54 0.028(2) 0.0167(19) 0.029(2) 0.0009(17) 0.0097(19) 0.0002(18)
C55 0.024(2) 0.020(2) 0.027(2) 0.0036(17) 0.0104(18) -0.0001(17)
C56 0.028(2) 0.019(2) 0.028(2) 0.0049(17) 0.0078(19) 0.0055(18)
C57 0.0249(15) 0.0250(14) 0.0231(14) 0.0008(12) 0.0055(12) -0.0038(12)
C58 0.0252(14) 0.0286(15) 0.0206(13) 0.0027(11) 0.0034(11) -0.0102(12)
C59 0.0251(15) 0.0277(15) 0.0209(14) 0.0029(12) 0.0030(12) -0.0079(12)
C60 0.021(2) 0.024(2) 0.024(2) 0.0028(17) 0.0056(17) -0.0052(18)
C61 0.019(2) 0.029(2) 0.019(2) 0.0053(17) 0.0071(16) -0.0092(18)
C62 0.031(3) 0.024(2) 0.035(3) 0.005(2) -0.001(2) 0.003(2)
C63 0.0272(15) 0.0289(15) 0.0231(14) 0.0022(12) 0.0008(12) -0.0089(13)
C17 0.045(9) 0.145(18) 0.091(14) 0.049(13) 0.045(9) 0.022(10)
Cl5 0.152(11) 0.116(6) 0.138(9) 0.054(6) 0.034(7) 0.022(7)
Cl6 0.075(4) 0.259(14) 0.132(10) 0.083(10) 0.025(5) 0.047(6)
Cl8 0.104(5) 0.126(6) 0.093(5) 0.042(4) 0.024(4) -0.005(4)
C18 0.084(18) 0.17(3) 0.098(19) 0.046(18) 0.060(15) 0.030(18)
Cl9 0.114(8) 0.218(11) 0.146(11) -0.017(8) -0.003(7) 0.046(7)
Cl10 0.117(7) 0.153(8) 0.194(13) 0.082(8) 0.094(7) 0.059(6)
Cl11 0.172(14) 0.193(11) 0.080(6) 0.049(7) 0.005(6) 0.050(11)

loop_
_atom_type_symbol
_atom_type_description
_atom_type_scat_dispersion_real
_atom_type_scat_dispersion_imag
_atom_type_scat_source
C C 0.0033 0.0016 'International Tables Vol C Tables 4.2.6.8 and 6.1.1.4'
H H 0.0000 0.0000 'International Tables Vol C Tables 4.2.6.8 and 6.1.1.4'
F F 0.0171 0.0103 'International Tables Vol C Tables 4.2.6.8 and 6.1.1.4'
I I -0.4742 1.8119 'International Tables Vol C Tables 4.2.6.8 and 6.1.1.4'
N N 0.0061 0.0033 'International Tables Vol C Tables 4.2.6.8 and 6.1.1.4'
Cl Cl 0.1484 0.1585 'International Tables Vol C Tables 4.2.6.8 and 6.1.1.4'

loop_
_geom_angle_atom_site_label_1
_geom_angle_atom_site_label_2
_geom_angle_atom_site_label_3
_geom_angle
_geom_angle_site_symmetry_1
_geom_angle_site_symmetry_3
_geom_angle_publ_flag
C4 N1 C7 120.0(4) . . ?
C34 N2 C32 121.2(4) . . ?
C13 N3 C11 120.1(4) . . ?
C38 N4 C40 120.5(4) . . ?
C25 N5 C23 119.7(4) . . ?
C5 N6 C19 119.4(4) . . ?
C2 C1 C28 119.2(4) . . ?
C2 C1 C25 119.5(4) . . ?
C28 C1 C25 121.4(4) . . ?
C1 C2 C3 120.4(4) . . ?
C2 C3 C26 119.3(4) . . ?
C2 C3 C4 119.2(4) . . ?
C26 C3 C4 121.5(4) . . ?
N1 C4 C3 122.1(4) . . ?
N6 C5 C16 122.2(4) . . ?
N1 C7 C8 117.9(4) . . ?
C9 C8 C31 120.3(4) . . ?
C9 C8 C7 119.3(4) . . ?
C31 C8 C7 120.4(4) . . ?
C8 C9 C10 119.6(4) . . ?
C8 C9 C51 120.0(4) . . ?
C10 C9 C51 120.4(4) . . ?
C29 C10 C9 119.8(4) . . ?
C29 C10 C11 121.2(4) . . ?
C9 C10 C11 118.9(4) . . ?
N3 C11 C10 118.7(4) . . ?
C57 C12 C24 120.4(5) . . ?
C57 C12 I1 120.5(4) . . ?
C24 C12 I1 119.1(4) . . ?
N3 C13 C14 122.2(4) . . ?
C53 C14 C15 118.5(4) . . ?
C53 C14 C13 121.6(4) . . ?
C15 C14 C13 119.9(4) . . ?
C16 C15 C14 121.5(4) . . ?
C15 C16 C55 119.1(4) . . ?
C15 C16 C5 119.8(4) . . ?
C55 C16 C5 121.1(4) . . ?
N6 C19 C20 119.7(4) . . ?
C21 C20 C46 120.8(4) . . ?
C21 C20 C19 118.8(4) . . ?
C46 C20 C19 120.4(4) . . ?
C20 C21 C22 119.2(4) . . ?
C20 C21 C47 121.0(4) . . ?
C22 C21 C47 119.8(4) . . ?
C42 C22 C21 120.7(4) . . ?
C42 C22 C23 119.9(4) . . ?
C21 C22 C23 119.4(4) . . ?
N5 C23 C22 118.4(4) . . ?
F3 C24 C12 122.0(5) . . ?
F3 C24 C33 117.8(4) . . ?
C12 C24 C33 120.2(5) . . ?
N5 C25 C1 121.6(4) . . ?
C27 C26 C3 119.8(4) . . ?
C28 C27 C26 120.8(5) . . ?
C27 C28 C1 120.5(4) . . ?
C10 C29 C30 120.5(4) . . ?
C10 C29 C52 119.6(4) . . ?
C30 C29 C52 119.9(4) . . ?
C31 C30 C29 120.1(4) . . ?
C31 C30 C32 120.2(4) . . ?
C29 C30 C32 119.7(4) . . ?
C30 C31 C8 119.5(4) . . ?
C30 C31 C50 120.8(4) . . ?
C8 C31 C50 119.7(4) . . ?
N2 C32 C30 117.6(4) . . ?
F4 C33 C24 119.0(5) . . ?
F4 C33 C39 121.3(5) . . ?
C24 C33 C39 119.8(5) . . ?
N2 C34 C35 121.4(4) . . ?
C36 C35 C43 119.2(4) . . ?
C36 C35 C34 120.0(4) . . ?
C43 C35 C34 120.8(4) . . ?
C35 C36 C37 121.3(4) . . ?
C45 C37 C36 119.2(4) . . ?
C45 C37 C38 120.7(4) . . ?
C36 C37 C38 120.0(4) . . ?
N4 C38 C37 121.5(4) . . ?
C56 C39 C33 118.0(5) . . ?
C56 C39 I2 122.9(4) . . ?
C33 C39 I2 119.1(3) . . ?
N4 C40 C41 117.6(4) . . ?
C46 C41 C42 120.2(4) . . ?
C46 C41 C40 120.1(4) . . ?
C42 C41 C40 119.7(4) . . ?
C22 C42 C41 119.3(4) . . ?
C22 C42 C48 120.9(4) . . ?
C41 C42 C48 119.8(4) . . ?
C44 C43 C35 120.3(5) . . ?
C43 C44 C45 120.7(5) . . ?
C37 C45 C44 119.3(5) . . ?
C20 C46 C41 119.7(4) . . ?
C20 C46 C49 120.4(4) . . ?
C41 C46 C49 119.9(4) . . ?
C54 C53 C14 120.3(4) . . ?
C53 C54 C55 120.4(4) . . ?
C54 C55 C16 120.1(4) . . ?
F1 C56 C39 120.7(4) . . ?
F1 C56 C57 117.3(4) . . ?
C39 C56 C57 122.0(5) . . ?
F2 C57 C12 121.6(4) . . ?
F2 C57 C56 119.0(4) . . ?
C12 C57 C56 119.3(4) . . ?
C63 C58 C59 120.0(5) . . ?
C63 C58 I3 119.6(4) . . ?
C59 C58 I3 120.4(4) . . ?
F7 C59 C58 121.8(5) . . ?
F7 C59 C60 117.4(4) . . ?
C58 C59 C60 120.8(5) . . ?
F8 C60 C61 121.3(4) . . ?
F8 C60 C59 119.3(4) . . ?
C61 C60 C59 119.4(4) . . ?
C62 C61 C60 118.8(5) . . ?
C62 C61 I4 120.5(4) . . ?
C60 C61 I4 120.6(3) . . ?
F5 C62 C61 121.1(5) . . ?
F5 C62 C63 117.0(5) . . ?
C61 C62 C63 122.0(5) . . ?
F6 C63 C58 121.4(5) . . ?
F6 C63 C62 119.8(5) . . ?
C58 C63 C62 118.8(5) . . ?
Cl6 C17 Cl8 103.9(16) . . ?
Cl6 C17 Cl5 105.0(14) . . ?
Cl8 C17 Cl5 97.6(12) . . ?
Cl11 C18 Cl10 105(2) . . ?
Cl11 C18 Cl9 111(2) . . ?
Cl10 C18 Cl9 94.7(16) . . ?

loop_
_geom_bond_atom_site_label_1
_geom_bond_atom_site_label_2
_geom_bond_distance
_geom_bond_site_symmetry_2
_geom_bond_publ_flag
I1 C12 2.125(5) . ?
I2 C39 2.093(5) . ?
I3 C58 2.128(5) . ?
I4 C61 2.104(5) . ?
F1 C56 1.348(5) . ?
F2 C57 1.336(6) . ?
F3 C24 1.344(6) . ?
F4 C33 1.324(6) . ?
F5 C62 1.345(6) . ?
F6 C63 1.326(6) . ?
F7 C59 1.351(6) . ?
F8 C60 1.331(6) . ?
N1 C4 1.261(6) . ?
N1 C7 1.471(6) . ?
N2 C34 1.261(6) . ?
N2 C32 1.470(6) . ?
N3 C13 1.290(6) . ?
N3 C11 1.460(6) . ?
N4 C38 1.261(6) . ?
N4 C40 1.474(6) . ?
N5 C25 1.263(6) . ?
N5 C23 1.471(6) . ?
N6 C5 1.271(6) . ?
N6 C19 1.474(6) . ?
C1 C2 1.396(6) . ?
C1 C28 1.400(7) . ?
C1 C25 1.471(6) . ?
C2 C3 1.399(6) . ?
C3 C26 1.402(7) . ?
C3 C4 1.473(6) . ?
C5 C16 1.475(6) . ?
C7 C8 1.509(6) . ?
C8 C9 1.400(6) . ?
C8 C31 1.413(6) . ?
C9 C10 1.411(7) . ?
C9 C51 1.518(6) . ?
C10 C29 1.396(6) . ?
C10 C11 1.510(6) . ?
C12 C57 1.354(7) . ?
C12 C24 1.363(7) . ?
C13 C14 1.473(6) . ?
C14 C53 1.401(6) . ?
C14 C15 1.402(6) . ?
C15 C16 1.375(7) . ?
C16 C55 1.406(6) . ?
C19 C20 1.510(6) . ?
C20 C21 1.396(7) . ?
C20 C46 1.399(7) . ?
C21 C22 1.405(6) . ?
C21 C47 1.517(6) . ?
C22 C42 1.402(6) . ?
C22 C23 1.518(6) . ?
C24 C33 1.389(7) . ?
C26 C27 1.390(7) . ?
C27 C28 1.369(7) . ?
C29 C30 1.402(7) . ?
C29 C52 1.513(7) . ?
C30 C31 1.396(7) . ?
C30 C32 1.522(6) . ?
C31 C50 1.516(6) . ?
C33 C39 1.399(7) . ?
C34 C35 1.478(7) . ?
C35 C36 1.383(6) . ?
C35 C43 1.391(7) . ?
C36 C37 1.405(6) . ?
C37 C45 1.394(7) . ?
C37 C38 1.475(6) . ?
C39 C56 1.356(7) . ?
C40 C41 1.520(6) . ?
C41 C46 1.403(6) . ?
C41 C42 1.407(6) . ?
C42 C48 1.519(6) . ?
C43 C44 1.388(7) . ?
C44 C45 1.402(8) . ?
C46 C49 1.511(7) . ?
C53 C54 1.382(7) . ?
C54 C55 1.387(6) . ?
C56 C57 1.387(7) . ?
C58 C63 1.358(7) . ?
C58 C59 1.364(7) . ?
C59 C60 1.385(7) . ?
C60 C61 1.380(7) . ?
C61 C62 1.355(7) . ?
C62 C63 1.390(7) . ?
C17 Cl6 1.67(2) . ?
C17 Cl8 1.83(3) . ?
C17 Cl5 1.86(3) . ?
C18 Cl11 1.66(3) . ?
C18 Cl10 1.74(4) . ?
C18 Cl9 1.80(4) . ?
